data_4307055
loop_
_publ_author_name
'Ying-Hua Zhou'
'Heng Fu'
'Wei-Xi Zhao'
'Wei-Lin Chen'
'Cheng-Yong Su'
'Hongzhe Sun'
'Liang-Nian Ji'
'Zong-Wan Mao'

_publ_section_title
;
Synthesis, Structure, and Activity of Supramolecular Mimics for the Active
Site and Arg141 Residue of Copper, Zinc-Superoxide Dismutase
;
_journal_name_full 'Inorganic Chemistry'
_journal_page_first 734
_journal_page_last 739
_journal_paper_doi 10.1021/ic061541d
_journal_volume 46
_journal_year 2007
_chemical_formula_moiety (C42H70O35).[CU(C15H27N3)(H2O)2].(ClO4)2.CH3OH.(H2O)10.5
_chemical_formula_sum 'C58 H126 Cl2 Cu N3 O56.5'
_chemical_formula_weight 1904.06
_chemical_name_systematic
; 
 ? 
;
_space_group_IT_number 20
_symmetry_cell_setting orthorhombic
_symmetry_space_group_name_Hall 'C 2c 2'
_symmetry_space_group_name_H-M 'C 2 2 21'
_atom_sites_solution_hydrogens geom
_atom_sites_solution_primary direct
_atom_sites_solution_secondary difmap
_audit_creation_method SHELXL-97
_cell_angle_alpha 90.00
_cell_angle_beta 90.00
_cell_angle_gamma 90.00
_cell_formula_units_Z 8
_cell_length_a 19.4167(15)
_cell_length_b 23.8824(19)
_cell_length_c 37.771(3)
_cell_measurement_temperature 173(2)
_cell_volume 17515(2)
_computing_structure_refinement 'SHELXL-97 (Sheldrick, 1997)'
_computing_structure_solution 'SHELXS-97 (Sheldrick, 1990)'
_diffrn_ambient_temperature 173(2)
_diffrn_measured_fraction_theta_full 0.990
_diffrn_measured_fraction_theta_max 0.990
_diffrn_measurement_device_type CCD
_diffrn_radiation_monochromator graphite
_diffrn_radiation_source 'fine-focus sealed tube'
_diffrn_radiation_type MoK\a
_diffrn_radiation_wavelength 0.71073
_diffrn_reflns_av_R_equivalents 0.0288
_diffrn_reflns_av_sigmaI/netI 0.0452
_diffrn_reflns_limit_h_max 22
_diffrn_reflns_limit_h_min -23
_diffrn_reflns_limit_k_max 28
_diffrn_reflns_limit_k_min -28
_diffrn_reflns_limit_l_max 33
_diffrn_reflns_limit_l_min -44
_diffrn_reflns_number 42831
_diffrn_reflns_theta_full 25.20
_diffrn_reflns_theta_max 25.20
_diffrn_reflns_theta_min 1.79
_exptl_absorpt_coefficient_mu 0.419
_exptl_absorpt_correction_type SADABS
_exptl_crystal_colour Blue
_exptl_crystal_density_diffrn 1.444
_exptl_crystal_density_method 'not measured'
_exptl_crystal_description Block
_exptl_crystal_F_000 8080
_exptl_crystal_size_max 0.38
_exptl_crystal_size_mid 0.35
_exptl_crystal_size_min 0.35
_refine_diff_density_max 0.982
_refine_diff_density_min -0.694
_refine_diff_density_rms 0.104
_refine_ls_abs_structure_details 'Flack H D (1983), Acta Cryst. A39, 876-881'
_refine_ls_abs_structure_Flack 0.026(19)
_refine_ls_extinction_method none
_refine_ls_goodness_of_fit_ref 1.017
_refine_ls_hydrogen_treatment mixed
_refine_ls_matrix_type full
_refine_ls_number_parameters 1310
_refine_ls_number_reflns 15521
_refine_ls_number_restraints 318
_refine_ls_restrained_S_all 1.072
_refine_ls_R_factor_all 0.0785
_refine_ls_R_factor_gt 0.0730
_refine_ls_shift/su_max 0.023
_refine_ls_shift/su_mean 0.001
_refine_ls_structure_factor_coef Fsqd
_refine_ls_weighting_details 'calc w=1/[\s^2^(Fo^2^)+(0.1354P)^2^+42.2768P] where P=(Fo^2^+2Fc^2^)/3'
_refine_ls_weighting_scheme calc
_refine_ls_wR_factor_gt 0.1931
_refine_ls_wR_factor_ref 0.1996
_reflns_number_gt 14180
_reflns_number_total 15521
_reflns_threshold_expression >2sigma(I)
_cod_data_source_file ic061541dsi20060815_124937.cif
_cod_data_source_block complex9
_cod_depositor_comments
;
The following automatic conversions were performed:
'_symmetry_cell_setting' value 'Orthorhombic' changed to 'orthorhombic'
according to '/home/saulius/struct/CIF-dictionaries/cif_core.dic'
dictionary named 'cif_core.dic' version 2.4.1 from 2010-06-29.

Automatic conversion script
Id: cif_fix_enum 1527 2010-12-29 10:47:43Z saulius 
;
_cod_original_formula_sum 'C58 H126 Cl2 Cu N3 O56.50'
_cod_database_code 4307055

loop_
_symmetry_equiv_pos_as_xyz
'x, y, z'
'-x, -y, z+1/2'
'-x, y, -z+1/2'
'x, -y, -z'
'x+1/2, y+1/2, z'
'-x+1/2, -y+1/2, z+1/2'
'-x+1/2, y+1/2, -z+1/2'
'x+1/2, -y+1/2, -z'

loop_
_atom_site_label
_atom_site_type_symbol
_atom_site_fract_x
_atom_site_fract_y
_atom_site_fract_z
_atom_site_U_iso_or_equiv
_atom_site_adp_type
_atom_site_occupancy
_atom_site_symmetry_multiplicity
_atom_site_calc_flag
_atom_site_refinement_flags
_atom_site_disorder_assembly
_atom_site_disorder_group
C1 C 0.12154(12) 0.46512(10) -0.16323(7) 0.0233(6) Uani 1 1 d . . .
H1 H 0.1293 0.4238 -0.1619 0.028 Uiso 1 1 calc R . .
C2 C 0.14339(12) 0.48631(10) -0.19956(7) 0.0227(6) Uani 1 1 d . . .
H2A H 0.1296 0.5264 -0.2022 0.027 Uiso 1 1 calc R . .
C3 C 0.22048(13) 0.48132(10) -0.20299(7) 0.0232(6) Uani 1 1 d . . .
H3A H 0.2333 0.4409 -0.2010 0.028 Uiso 1 1 calc R . .
C4 C 0.25470(12) 0.51330(9) -0.17275(6) 0.0196(5) Uani 1 1 d . B .
H4 H 0.3058 0.5098 -0.1751 0.024 Uiso 1 1 calc R . .
C5 C 0.16152(12) 0.49381(10) -0.13363(7) 0.0219(6) Uani 1 1 d . . .
H5 H 0.1471 0.5340 -0.1325 0.026 Uiso 1 1 calc R . .
C6 C 0.14886(14) 0.46722(11) -0.09779(7) 0.0279(6) Uani 1 1 d . . .
H6A H 0.1778 0.4860 -0.0798 0.033 Uiso 1 1 calc R . .
H6B H 0.1000 0.4725 -0.0910 0.033 Uiso 1 1 calc R . .
C7 C 0.28938(12) 0.61065(10) -0.17497(7) 0.0229(6) Uani 1 1 d . B .
H7A H 0.3349 0.5913 -0.1730 0.027 Uiso 1 1 calc R . .
C8 C 0.28750(12) 0.64469(10) -0.20857(7) 0.0231(6) Uani 1 1 d . . .
H8A H 0.2413 0.6628 -0.2108 0.028 Uiso 1 1 calc R . .
C9 C 0.34258(13) 0.69015(10) -0.20694(8) 0.0280(6) Uani 1 1 d . . .
H9 H 0.3885 0.6713 -0.2053 0.034 Uiso 1 1 calc R . .
C10 C 0.33276(14) 0.72526(10) -0.17345(8) 0.0307(7) Uani 1 1 d . . .
H10 H 0.3709 0.7532 -0.1716 0.037 Uiso 1 1 calc R . .
C11 C 0.27893(16) 0.64887(10) -0.14293(7) 0.0313(7) Uani 1 1 d . . .
H11 H 0.2327 0.6672 -0.1445 0.038 Uiso 1 1 calc R A 1
C13 C 0.27004(13) 0.81413(9) -0.17542(7) 0.0224(6) Uani 1 1 d . . .
H13A H 0.3184 0.8279 -0.1778 0.027 Uiso 1 1 calc R . .
C14 C 0.22682(12) 0.83446(10) -0.20668(6) 0.0216(6) Uani 1 1 d . . .
H14 H 0.1804 0.8164 -0.2061 0.026 Uiso 1 1 calc R . .
C15 C 0.21952(12) 0.89770(10) -0.20356(6) 0.0203(6) Uani 1 1 d . . .
H15A H 0.2664 0.9150 -0.2047 0.024 Uiso 1 1 calc R . .
C16 C 0.18725(12) 0.91196(10) -0.16819(6) 0.0207(5) Uani 1 1 d . . .
H16 H 0.1820 0.9535 -0.1664 0.025 Uiso 1 1 calc R . .
C17 C 0.23983(13) 0.83330(10) -0.14015(7) 0.0239(6) Uani 1 1 d . . .
H17A H 0.1945 0.8144 -0.1364 0.029 Uiso 1 1 calc R . .
C18 C 0.28676(14) 0.82048(12) -0.10871(7) 0.0304(7) Uani 1 1 d . . .
H18A H 0.2651 0.8346 -0.0867 0.037 Uiso 1 1 calc R . .
H18B H 0.2922 0.7794 -0.1064 0.037 Uiso 1 1 calc R . .
C19 C 0.06411(12) 0.92145(10) -0.15718(6) 0.0213(6) Uani 1 1 d . . .
H19 H 0.0800 0.9610 -0.1542 0.026 Uiso 1 1 calc R . .
C20 C 0.01134(12) 0.91824(11) -0.18711(6) 0.0218(6) Uani 1 1 d . . .
H20 H -0.0006 0.8781 -0.1915 0.026 Uiso 1 1 calc R . .
C21 C -0.05316(13) 0.94973(10) -0.17636(7) 0.0227(6) Uani 1 1 d . . .
H21 H -0.0408 0.9900 -0.1728 0.027 Uiso 1 1 calc R . .
C22 C -0.08062(12) 0.92636(10) -0.14114(7) 0.0226(6) Uani 1 1 d . . .
H22A H -0.1218 0.9485 -0.1337 0.027 Uiso 1 1 calc R . .
C23 C 0.03326(12) 0.90035(10) -0.12259(6) 0.0233(6) Uani 1 1 d . . .
H23A H 0.0233 0.8594 -0.1248 0.028 Uiso 1 1 calc R . .
C24 C 0.08142(14) 0.90966(13) -0.09200(7) 0.0306(7) Uani 1 1 d . . .
H24A H 0.1285 0.8985 -0.0991 0.037 Uiso 1 1 calc R . .
H24B H 0.0824 0.9501 -0.0862 0.037 Uiso 1 1 calc R . .
C25 C -0.17018(12) 0.85504(10) -0.13923(6) 0.0202(6) Uani 1 1 d . . .
H25A H -0.1983 0.8897 -0.1358 0.024 Uiso 1 1 calc R . .
C26 C -0.19723(13) 0.82262(10) -0.17062(6) 0.0213(6) Uani 1 1 d . . .
H26 H -0.1666 0.7899 -0.1756 0.026 Uiso 1 1 calc R . .
C27 C -0.26964(12) 0.80224(10) -0.16160(7) 0.0226(6) Uani 1 1 d . . .
H27A H -0.2992 0.8355 -0.1565 0.027 Uiso 1 1 calc R . .
C28 C -0.26642(13) 0.76584(10) -0.12855(7) 0.0251(6) Uani 1 1 d . . .
H28A H -0.3138 0.7524 -0.1226 0.030 Uiso 1 1 calc R . .
C29 C -0.17209(12) 0.81983(10) -0.10543(6) 0.0217(6) Uani 1 1 d . . .
H29 H -0.1382 0.7885 -0.1075 0.026 Uiso 1 1 calc R . .
C30 C -0.15584(13) 0.85415(11) -0.07264(7) 0.0265(6) Uani 1 1 d . . .
H30A H -0.1577 0.8299 -0.0514 0.032 Uiso 1 1 calc R . .
H30B H -0.1088 0.8698 -0.0745 0.032 Uiso 1 1 calc R . .
C31 C -0.25251(12) 0.66457(10) -0.13131(6) 0.0199(6) Uani 1 1 d . . .
H31 H -0.3019 0.6677 -0.1241 0.024 Uiso 1 1 calc R . .
C32 C -0.24706(13) 0.63249(10) -0.16564(7) 0.0232(6) Uani 1 1 d . . .
H32A H -0.1982 0.6331 -0.1739 0.028 Uiso 1 1 calc R . .
C33 C -0.26950(13) 0.57209(10) -0.15999(7) 0.0242(6) Uani 1 1 d . . .
H33A H -0.3185 0.5722 -0.1519 0.029 Uiso 1 1 calc R . .
C34 C -0.22533(13) 0.54666(10) -0.13044(7) 0.0242(6) Uani 1 1 d . . .
H34 H -0.2413 0.5075 -0.1260 0.029 Uiso 1 1 calc R . .
C35 C -0.21093(13) 0.63507(10) -0.10181(6) 0.0234(6) Uani 1 1 d . . .
H35A H -0.1607 0.6370 -0.1076 0.028 Uiso 1 1 calc R . .
C36 C -0.22319(16) 0.66026(12) -0.06602(8) 0.0368(7) Uani 1 1 d . . .
H36A H -0.1977 0.6384 -0.0480 0.044 Uiso 1 1 calc R . .
H36B H -0.2049 0.6990 -0.0657 0.044 Uiso 1 1 calc R . .
C37 C -0.12276(13) 0.49110(10) -0.14267(7) 0.0227(6) Uani 1 1 d . . .
H37 H -0.1573 0.4608 -0.1383 0.027 Uiso 1 1 calc R . .
C38 C -0.09103(12) 0.48384(10) -0.17902(7) 0.0227(6) Uani 1 1 d . . .
H38 H -0.0596 0.5160 -0.1842 0.027 Uiso 1 1 calc R . .
C39 C -0.05029(12) 0.42945(10) -0.17872(7) 0.0257(6) Uani 1 1 d . . .
H39 H -0.0826 0.3981 -0.1731 0.031 Uiso 1 1 calc R . .
C40 C 0.00395(14) 0.43199(10) -0.15002(7) 0.0271(6) Uani 1 1 d . . .
H40 H 0.0305 0.3961 -0.1499 0.033 Uiso 1 1 calc R . .
C41 C -0.06774(13) 0.49016(10) -0.11361(7) 0.0254(6) Uani 1 1 d . . .
H41 H -0.0375 0.5237 -0.1165 0.030 Uiso 1 1 calc R . .
C42 C -0.09724(15) 0.49040(11) -0.07671(8) 0.0320(7) Uani 1 1 d . . .
H42A H -0.0594 0.4900 -0.0592 0.038 Uiso 1 1 calc R . .
H42B H -0.1246 0.5249 -0.0730 0.038 Uiso 1 1 calc R . .
O1 O 0.04928(9) 0.47679(7) -0.15867(5) 0.0248(4) Uani 1 1 d . . .
O2 O 0.11053(9) 0.45355(8) -0.22651(5) 0.0281(4) Uani 1 1 d . . .
H2 H 0.1309 0.4585 -0.2459 0.042 Uiso 1 1 calc R . .
O3 O 0.24351(9) 0.50168(8) -0.23633(4) 0.0262(4) Uani 1 1 d . . .
H3 H 0.2803 0.4854 -0.2420 0.039 Uiso 1 1 calc R . .
O4 O 0.23455(8) 0.49157(7) -0.13989(5) 0.0220(4) Uani 1 1 d . . .
O5 O 0.16461(10) 0.40838(8) -0.09832(5) 0.0323(5) Uani 1 1 d . . .
H5A H 0.2044 0.4032 -0.0902 0.048 Uiso 1 1 calc R . .
O6 O 0.23615(8) 0.57026(7) -0.17632(5) 0.0221(4) Uani 1 1 d . . .
O7 O 0.29917(10) 0.60983(7) -0.23891(5) 0.0298(5) Uani 1 1 d . . .
H7 H 0.2943 0.6289 -0.2574 0.045 Uiso 1 1 calc R . .
O8 O 0.34274(10) 0.72410(8) -0.23738(5) 0.0344(5) Uani 1 1 d . . .
H8 H 0.3094 0.7153 -0.2504 0.052 Uiso 1 1 calc R . .
O9 O 0.33218(11) 0.69133(8) -0.14299(5) 0.0369(5) Uani 1 1 d . B .
C12 C 0.2847(2) 0.61719(13) -0.10822(8) 0.0505(9) Uani 1 1 d . B 1
H12A H 0.2446 0.5920 -0.1054 0.061 Uiso 1 1 calc R B 1
H12B H 0.2847 0.6440 -0.0882 0.061 Uiso 1 1 calc R B 1
O10 O 0.3518(2) 0.58268(15) -0.10772(10) 0.0349(10) Uani 0.50 1 d P B 1
H10A H 0.3829 0.6004 -0.1183 0.052 Uiso 1 1 calc R B 1
O10' O 0.2429(3) 0.6578(3) -0.08016(16) 0.0707(18) Uani 0.50 1 d P C 2
O11 O 0.26882(8) 0.75393(7) -0.17692(5) 0.0235(4) Uani 1 1 d . . .
O12 O 0.26111(10) 0.82058(8) -0.23866(5) 0.0282(4) Uani 1 1 d . . .
H12 H 0.2372 0.8311 -0.2560 0.042 Uiso 1 1 calc R . .
O13 O 0.17895(9) 0.91924(7) -0.23199(5) 0.0250(4) Uani 1 1 d . . .
H13 H 0.1866 0.9537 -0.2343 0.038 Uiso 1 1 calc R . .
O14 O 0.22958(9) 0.89308(7) -0.14016(4) 0.0220(4) Uani 1 1 d . . .
O15 O 0.35331(9) 0.84574(8) -0.11283(5) 0.0311(5) Uani 1 1 d . . .
H15 H 0.3544 0.8763 -0.1018 0.047 Uiso 1 1 calc R . .
O16 O 0.12106(8) 0.88680(7) -0.16676(5) 0.0201(4) Uani 1 1 d . . .
O17 O 0.03986(9) 0.94189(8) -0.21878(5) 0.0263(4) Uani 1 1 d . . .
H17 H 0.0215 0.9269 -0.2365 0.039 Uiso 1 1 calc R . .
O18 O -0.10490(9) 0.94676(7) -0.20257(5) 0.0248(4) Uani 1 1 d . . .
H18 H -0.1345 0.9229 -0.1966 0.037 Uiso 1 1 calc R . .
O19 O -0.02990(9) 0.92981(7) -0.11466(5) 0.0245(4) Uani 1 1 d . . .
O20 O 0.06195(11) 0.87902(9) -0.06145(5) 0.0398(5) Uani 1 1 d . . .
H20A H 0.0973 0.8661 -0.0516 0.060 Uiso 1 1 calc R . .
O21 O -0.10035(8) 0.87017(7) -0.14698(5) 0.0224(4) Uani 1 1 d . . .
O22 O -0.19990(9) 0.85817(7) -0.20069(5) 0.0243(4) Uani 1 1 d . . .
H22 H -0.1613 0.8732 -0.2037 0.036 Uiso 1 1 calc R . .
O23 O -0.29920(10) 0.77196(8) -0.19008(5) 0.0315(5) Uani 1 1 d . . .
H23 H -0.3258 0.7930 -0.2015 0.047 Uiso 1 1 calc R . .
O24 O -0.24023(8) 0.79689(7) -0.10015(4) 0.0229(4) Uani 1 1 d . . .
O25 O -0.20480(11) 0.89881(8) -0.06922(5) 0.0363(5) Uani 1 1 d . . .
H25 H -0.1838 0.9293 -0.0667 0.055 Uiso 1 1 calc R . .
O26 O -0.22388(9) 0.71933(7) -0.13632(5) 0.0228(4) Uani 1 1 d . . .
O27 O -0.29006(10) 0.65776(8) -0.19210(5) 0.0311(5) Uani 1 1 d . . .
H27 H -0.2850 0.6927 -0.1916 0.047 Uiso 1 1 calc R . .
O28 O -0.26543(9) 0.54031(7) -0.19097(5) 0.0265(4) Uani 1 1 d . . .
H28 H -0.2256 0.5269 -0.1930 0.040 Uiso 1 1 calc R . .
O29 O -0.23171(9) 0.57725(7) -0.09890(5) 0.0268(4) Uani 1 1 d . . .
O30 O -0.29344(12) 0.66141(10) -0.05686(6) 0.0470(6) Uani 1 1 d . . .
H30 H -0.3075 0.6947 -0.0569 0.071 Uiso 1 1 calc R . .
O31 O -0.15638(9) 0.54492(7) -0.14215(5) 0.0241(4) Uani 1 1 d . . .
O32 O -0.14403(9) 0.48150(8) -0.20473(5) 0.0270(4) Uani 1 1 d . . .
H32 H -0.1742 0.5056 -0.2000 0.040 Uiso 1 1 calc R . .
O33 O -0.02104(9) 0.41930(8) -0.21227(5) 0.0292(5) Uani 1 1 d . . .
H33 H -0.0243 0.3851 -0.2171 0.044 Uiso 1 1 calc R . .
O34 O -0.02558(9) 0.43996(7) -0.11675(5) 0.0287(5) Uani 1 1 d . . .
O35 O -0.13983(10) 0.44274(8) -0.07181(5) 0.0313(5) Uani 1 1 d . . .
H35 H -0.1156 0.4136 -0.0724 0.047 Uiso 1 1 calc R . .
C44 C -0.0524(2) 0.67575(18) -0.01132(17) 0.1090(19) Uani 1 1 d D D .
H44A H -0.0934 0.6950 -0.0016 0.131 Uiso 1 1 calc R . .
H44B H -0.0591 0.6691 -0.0370 0.131 Uiso 1 1 calc R . .
C45 C 0.0049(2) 0.77241(15) -0.00590(11) 0.0558(10) Uani 1 1 d . D .
H45A H -0.0404 0.7813 0.0047 0.067 Uiso 1 1 calc R . .
H45B H 0.0039 0.7842 -0.0310 0.067 Uiso 1 1 calc R . .
C43 C -0.0369(2) 0.61771(18) 0.00971(10) 0.0867(15) Uani 1 1 d D . .
C46 C 0.0606(2) 0.80375(14) 0.01337(9) 0.0645(12) Uani 1 1 d D . .
N1 N 0.01765(17) 0.71112(11) -0.00368(8) 0.0557(9) Uani 1 1 d D . .
Cu1 Cu 0.05592(2) 0.700390(19) 0.049092(13) 0.03113(11) Uani 0.70 1 d PD D 1
N2 N 0.0000(3) 0.62806(16) 0.04490(10) 0.0732(15) Uani 0.70 1 d PDU D 1
H2B H 0.0292 0.5984 0.0490 0.088 Uiso 0.70 1 calc PR D 1
H2C H -0.0325 0.6279 0.0626 0.088 Uiso 0.70 1 calc PR D 1
N3 N 0.07389(17) 0.78252(14) 0.04991(9) 0.0358(9) Uani 0.70 1 d PDU D 1
H3B H 0.0452 0.7999 0.0659 0.043 Uiso 0.70 1 calc PR D 1
H3C H 0.1188 0.7895 0.0564 0.043 Uiso 0.70 1 calc PR D 1
O37 O 0.08849(13) 0.68649(11) 0.09748(7) 0.0312(7) Uani 0.70 1 d PDU D 1
O38 O -0.0556(2) 0.73111(19) 0.08451(13) 0.0731(12) Uani 0.70 1 d PDU D 1
Cu1' Cu 0.00846(8) 0.69917(5) 0.04724(3) 0.0450(3) Uani 0.30 1 d PD D 2
N2' N 0.0130(4) 0.6148(2) 0.04011(19) 0.058(3) Uani 0.30 1 d PDU D 2
H2'A H 0.0560 0.6022 0.0336 0.070 Uiso 0.30 1 calc PR D 2
H2'B H -0.0035 0.5947 0.0591 0.070 Uiso 0.30 1 calc PR D 2
N3' N 0.0290(5) 0.7818(3) 0.04782(17) 0.059(3) Uani 0.30 1 d PDU D 2
H3'A H -0.0112 0.8010 0.0522 0.070 Uiso 0.30 1 calc PR D 2
H3'B H 0.0588 0.7893 0.0662 0.070 Uiso 0.30 1 calc PR D 2
O37' O -0.0113(4) 0.6924(4) 0.09855(19) 0.062(2) Uani 0.30 1 d PDU D 2
O38' O 0.1282(4) 0.6793(4) 0.0605(3) 0.073(2) Uani 0.30 1 d PDU D 2
C47 C 0.07288(18) 0.69010(13) -0.02583(9) 0.0437(9) Uani 1 1 d . D .
H47A H 0.0835 0.6513 -0.0184 0.052 Uiso 1 1 calc R . .
H47B H 0.1145 0.7130 -0.0213 0.052 Uiso 1 1 calc R . .
C48 C 0.05932(17) 0.68986(12) -0.06522(9) 0.0402(8) Uani 1 1 d . . .
C49 C 0.0324(3) 0.64225(16) -0.08241(11) 0.0691(13) Uani 1 1 d . D .
H49A H 0.0228 0.6092 -0.0693 0.083 Uiso 1 1 calc R . .
C50 C 0.0199(3) 0.64389(17) -0.11857(12) 0.0790(14) Uani 1 1 d . . .
H50A H -0.0003 0.6120 -0.1294 0.095 Uiso 1 1 calc R D .
C51 C 0.03510(17) 0.68898(13) -0.13928(9) 0.0416(8) Uani 1 1 d . D .
C52 C 0.06279(18) 0.73466(14) -0.12256(9) 0.0462(9) Uani 1 1 d . . .
H52A H 0.0741 0.7668 -0.1362 0.055 Uiso 1 1 calc R D .
C53 C 0.07488(17) 0.73539(13) -0.08641(9) 0.0434(8) Uani 1 1 d . D .
H53A H 0.0943 0.7679 -0.0759 0.052 Uiso 1 1 calc R . .
C54 C 0.02164(17) 0.68811(13) -0.17963(9) 0.0463(9) Uani 1 1 d D . .
C55 C 0.0656(4) 0.6427(4) -0.1950(2) 0.264(4) Uani 1 1 d DU D .
H55A H 0.1143 0.6522 -0.1917 0.396 Uiso 1 1 calc R . .
H55B H 0.0558 0.6389 -0.2203 0.396 Uiso 1 1 calc R . .
H55C H 0.0556 0.6073 -0.1830 0.396 Uiso 1 1 calc R . .
C56 C -0.0537(3) 0.6739(5) -0.18691(19) 0.165(4) Uani 1 1 d DU D .
H56A H -0.0830 0.7047 -0.1789 0.247 Uiso 1 1 calc R . .
H56B H -0.0661 0.6396 -0.1742 0.247 Uiso 1 1 calc R . .
H56C H -0.0603 0.6681 -0.2124 0.247 Uiso 1 1 calc R . .
C57 C 0.0127(6) 0.7478(3) -0.1949(3) 0.102(3) Uani 0.60 1 d PDU D 1
H57D H -0.0186 0.7693 -0.1797 0.153 Uiso 0.60 1 calc PR D 1
H57E H -0.0066 0.7454 -0.2188 0.153 Uiso 0.60 1 calc PR D 1
H57F H 0.0576 0.7665 -0.1959 0.153 Uiso 0.60 1 calc PR D 1
C57' C 0.0676(5) 0.7298(4) -0.1990(3) 0.068(3) Uani 0.40 1 d PDU D 2
H57D H 0.0587 0.7275 -0.2245 0.102 Uiso 0.40 1 calc PR D 2
H57E H 0.1160 0.7209 -0.1944 0.102 Uiso 0.40 1 calc PR D 2
H57F H 0.0576 0.7678 -0.1906 0.102 Uiso 0.40 1 calc PR D 2
Cl1 Cl 0.09438(8) 0.5000 0.0000 0.0611(4) Uani 1 2 d S . .
O43 O 0.1294(3) 0.5470(2) 0.00680(15) 0.145(2) Uani 1 1 d U . .
O44 O 0.0500(2) 0.4940(3) 0.02972(10) 0.141(2) Uani 1 1 d U . .
Cl2 Cl 0.52682(10) 0.61074(9) -0.12579(7) 0.0702(6) Uani 0.50 1 d PDU E 1
O39 O 0.4856(3) 0.6348(3) -0.10041(17) 0.106(2) Uani 0.60 1 d PDU E 1
O40 O 0.5720(3) 0.6558(3) -0.1333(3) 0.117(3) Uani 0.60 1 d PDU E 1
O41 O 0.4808(4) 0.6021(3) -0.15311(18) 0.122(2) Uani 0.60 1 d PDU E 1
O42 O 0.5663(2) 0.56260(19) -0.11761(13) 0.0611(13) Uani 0.60 1 d PDU E 1
Cl21 Cl 0.5302(2) 0.59201(19) -0.10409(13) 0.0645(13) Uani 0.20 1 d PDU F 2
O42' O 0.5444(7) 0.5662(6) -0.1363(4) 0.250 Uiso 0.40 1 d PD F 2
O41' O 0.4987(7) 0.6027(6) -0.0722(2) 0.152(5) Uiso 0.40 1 d PD F 2
Cl22 Cl 0.4788(5) 0.6227(4) -0.1209(2) 0.089(3) Uani 0.10 1 d PDU G 3
O40' O 0.4443(4) 0.5713(4) -0.1254(3) 0.099(3) Uiso 0.40 1 d PD G 3
O39' O 0.5247(9) 0.6636(5) -0.1286(5) 0.251(11) Uiso 0.40 1 d PD G 3
Cl23 Cl 0.49706(19) 0.5990(2) -0.10978(14) 0.0509(12) Uani 0.20 1 d P H 4
Cl3 Cl 0.28128(16) 0.73354(11) -0.02541(6) 0.1284(9) Uani 0.50 1 d PDU I 1
O45 O 0.2305(3) 0.7258(4) -0.05283(16) 0.100(2) Uani 0.50 1 d PDU I 1
O46 O 0.3485(2) 0.7179(4) -0.04714(13) 0.089(3) Uani 0.50 1 d PD I 1
O47 O 0.2303(6) 0.7277(6) 0.0049(2) 0.150(5) Uani 0.25 1 d PDU I 1
O48 O 0.2846(6) 0.7947(3) -0.0158(3) 0.078(3) Uani 0.25 1 d PDU I 1
O48' O 0.3056(4) 0.7685(4) -0.0224(2) 0.0359(18) Uiso 0.25 1 d P J 2
O47' O 0.2618(4) 0.7714(3) -0.0103(2) 0.0315(17) Uiso 0.25 1 d P K 2
O1W O -0.5876(2) 0.45691(18) 0.23979(12) 0.1054(13) Uani 1 1 d DU . .
H1W H -0.5454 0.4498 0.2378 0.158 Uiso 1 1 calc R . .
C1W C -0.6086(3) 0.4559(3) 0.28075(17) 0.0969(17) Uani 1 1 d DU . .
H1W1 H -0.5717 0.4382 0.2945 0.145 Uiso 1 1 calc R . .
H1W2 H -0.6513 0.4345 0.2837 0.145 Uiso 1 1 calc R . .
H1W3 H -0.6156 0.4943 0.2891 0.145 Uiso 1 1 calc R . .
O2W O -0.13760(19) 0.00090(12) 0.06071(9) 0.0847(10) Uani 1 1 d U . .
O3W O 0.06580(17) 0.0000 0.0000 0.0538(10) Uani 1 2 d S . .
O4W O -0.03760(13) 0.06470(12) 0.02662(7) 0.0574(7) Uani 1 1 d . . .
O5W O -0.35503(16) 0.44680(12) 0.05099(9) 0.0710(9) Uani 1 1 d . . .
O6W O -0.24853(15) 0.52130(12) 0.03497(10) 0.0749(10) Uani 1 1 d . . .
O7W O -0.39827(17) 0.16635(14) 0.21980(15) 0.1121(17) Uani 1 1 d . . .
O8W O 0.19081(16) 0.12283(14) 0.02875(9) 0.0765(9) Uani 1 1 d . . .
O9W O 0.4611(2) 0.8041(2) -0.21092(11) 0.0478(11) Uani 0.50 1 d P . .
O10W O 0.17948(18) 0.69011(18) 0.03620(9) 0.0338(10) Uani 0.50 1 d P L 1
O11W O 0.5594(3) 0.6893(2) -0.21345(19) 0.0780(19) Uani 0.50 1 d P . .
O12W O -0.1334(3) 0.0975(2) -0.02262(15) 0.0624(16) Uani 0.50 1 d P . .
O13W O -0.2724(3) 0.1151(2) -0.01213(14) 0.0582(15) Uani 0.50 1 d P . .
O14W O 0.0201(5) 0.7309(4) 0.1536(2) 0.052(2) Uani 0.25 1 d PU M 1
O15W O -0.0267(5) 0.7066(4) 0.1330(3) 0.047(2) Uani 0.25 1 d PU N 2
O16W O -0.4893(7) 0.4037(5) 0.2032(3) 0.074(3) Uani 0.25 1 d PU . .
O17W O -0.0937(5) 0.1237(4) -0.0276(3) 0.053(2) Uani 0.25 1 d PU . .
O18W O 0.5486(5) 0.7164(5) -0.2130(3) 0.060(3) Uani 0.25 1 d PU . .
O19W O -0.2204(6) 0.0567(6) -0.0059(3) 0.075(3) Uani 0.25 1 d PU . .

loop_
_atom_site_aniso_label
_atom_site_aniso_U_11
_atom_site_aniso_U_22
_atom_site_aniso_U_33
_atom_site_aniso_U_23
_atom_site_aniso_U_13
_atom_site_aniso_U_12
C1 0.0216(10) 0.0195(10) 0.0288(13) 0.0035(10) -0.0053(10) 0.0072(9)
C2 0.0247(11) 0.0218(11) 0.0217(12) 0.0019(10) -0.0065(10) 0.0007(9)
C3 0.0282(11) 0.0192(11) 0.0222(12) -0.0004(10) -0.0008(10) 0.0029(9)
C4 0.0207(10) 0.0213(10) 0.0168(11) 0.0010(9) -0.0002(9) 0.0031(9)
C5 0.0250(11) 0.0177(10) 0.0231(12) 0.0007(9) 0.0007(9) 0.0043(9)
C6 0.0301(12) 0.0319(13) 0.0216(12) -0.0011(11) 0.0025(10) -0.0032(11)
C7 0.0220(11) 0.0202(10) 0.0265(13) -0.0003(10) -0.0042(10) 0.0020(9)
C8 0.0214(10) 0.0253(11) 0.0225(12) -0.0040(10) -0.0032(9) 0.0018(9)
C9 0.0255(11) 0.0217(11) 0.0368(14) 0.0085(11) 0.0016(11) 0.0044(9)
C10 0.0326(12) 0.0220(11) 0.0374(15) 0.0032(11) -0.0123(11) -0.0093(10)
C11 0.0573(15) 0.0168(11) 0.0198(12) 0.0009(10) -0.0116(12) -0.0099(11)
C13 0.0287(11) 0.0155(10) 0.0229(12) 0.0018(9) -0.0013(10) -0.0034(9)
C14 0.0209(10) 0.0258(11) 0.0180(11) -0.0015(10) -0.0010(9) -0.0032(9)
C15 0.0202(10) 0.0221(11) 0.0185(11) 0.0011(9) -0.0015(9) -0.0044(9)
C16 0.0217(10) 0.0205(10) 0.0198(12) -0.0004(9) 0.0026(9) -0.0103(9)
C17 0.0270(11) 0.0240(11) 0.0209(12) -0.0019(10) -0.0012(10) -0.0093(9)
C18 0.0371(13) 0.0316(12) 0.0226(13) 0.0006(11) -0.0066(11) 0.0000(11)
C19 0.0236(10) 0.0204(10) 0.0199(12) -0.0028(9) -0.0010(9) -0.0030(9)
C20 0.0255(11) 0.0279(12) 0.0121(11) -0.0010(9) 0.0023(9) -0.0043(9)
C21 0.0274(11) 0.0210(10) 0.0197(11) 0.0003(9) -0.0015(10) -0.0033(9)
C22 0.0228(11) 0.0222(11) 0.0228(12) -0.0010(10) 0.0045(10) 0.0013(9)
C23 0.0266(11) 0.0279(11) 0.0154(11) 0.0019(10) 0.0034(10) -0.0001(10)
C24 0.0296(12) 0.0419(14) 0.0203(13) 0.0011(11) 0.0039(10) -0.0041(11)
C25 0.0199(10) 0.0221(11) 0.0186(11) 0.0038(9) 0.0023(9) 0.0028(9)
C26 0.0308(11) 0.0171(10) 0.0159(11) 0.0032(9) 0.0009(9) 0.0017(9)
C27 0.0261(11) 0.0201(10) 0.0217(12) -0.0004(10) -0.0018(10) 0.0021(10)
C28 0.0258(11) 0.0255(11) 0.0240(12) -0.0016(10) 0.0010(10) 0.0006(10)
C29 0.0228(10) 0.0257(11) 0.0167(11) 0.0038(9) -0.0020(9) -0.0018(9)
C30 0.0312(12) 0.0278(12) 0.0207(12) 0.0004(10) -0.0024(10) -0.0026(10)
C31 0.0224(10) 0.0197(10) 0.0176(11) 0.0030(9) 0.0005(9) -0.0030(9)
C32 0.0261(11) 0.0214(11) 0.0221(12) 0.0066(10) -0.0032(10) -0.0025(9)
C33 0.0244(11) 0.0207(11) 0.0275(13) 0.0002(10) -0.0005(10) -0.0027(9)
C34 0.0319(12) 0.0179(10) 0.0228(12) 0.0047(10) -0.0009(10) -0.0030(10)
C35 0.0307(12) 0.0233(11) 0.0162(11) 0.0031(10) -0.0026(10) -0.0034(10)
C36 0.0542(16) 0.0325(13) 0.0237(14) 0.0010(12) -0.0091(13) 0.0062(13)
C37 0.0293(11) 0.0182(10) 0.0208(12) 0.0024(10) -0.0017(10) -0.0033(9)
C38 0.0219(10) 0.0227(11) 0.0235(12) 0.0045(10) -0.0029(10) -0.0020(9)
C39 0.0213(11) 0.0238(11) 0.0319(13) 0.0031(10) -0.0015(10) -0.0033(9)
C40 0.0310(12) 0.0203(11) 0.0300(14) 0.0059(10) -0.0024(11) -0.0019(10)
C41 0.0314(12) 0.0186(10) 0.0261(13) 0.0005(10) -0.0109(10) -0.0018(9)
C42 0.0428(14) 0.0260(12) 0.0272(14) 0.0031(11) -0.0106(12) -0.0032(11)
O1 0.0212(8) 0.0201(7) 0.0330(9) 0.0024(7) -0.0008(7) 0.0009(7)
O2 0.0294(8) 0.0363(9) 0.0185(9) 0.0011(8) -0.0030(7) -0.0086(7)
O3 0.0320(8) 0.0278(8) 0.0186(8) -0.0028(7) 0.0005(7) 0.0009(7)
O4 0.0224(7) 0.0218(8) 0.0217(8) 0.0022(7) -0.0011(7) 0.0000(7)
O5 0.0362(9) 0.0304(9) 0.0303(10) 0.0109(8) -0.0020(8) -0.0016(8)
O6 0.0250(8) 0.0179(7) 0.0233(8) -0.0036(7) -0.0025(7) 0.0029(6)
O7 0.0445(10) 0.0218(8) 0.0232(9) 0.0007(7) 0.0050(8) 0.0035(8)
O8 0.0368(9) 0.0279(9) 0.0387(11) 0.0087(8) 0.0054(9) 0.0059(8)
O9 0.0542(11) 0.0247(9) 0.0319(10) 0.0052(8) -0.0216(9) -0.0127(8)
C12 0.103(2) 0.0325(14) 0.0163(13) 0.0019(12) -0.0153(15) -0.0278(15)
O10 0.0450(19) 0.0281(17) 0.0316(19) 0.0215(15) -0.0237(16) -0.0050(16)
O10' 0.089(4) 0.076(4) 0.047(3) 0.005(3) -0.006(3) -0.001(3)
O11 0.0267(8) 0.0178(7) 0.0260(9) -0.0010(7) -0.0067(7) -0.0052(7)
O12 0.0391(9) 0.0317(9) 0.0139(8) -0.0011(7) -0.0012(7) 0.0086(8)
O13 0.0299(8) 0.0276(8) 0.0176(8) 0.0026(7) -0.0022(7) 0.0033(7)
O14 0.0262(8) 0.0230(8) 0.0169(8) -0.0011(7) -0.0008(7) -0.0021(7)
O15 0.0291(8) 0.0302(9) 0.0341(10) -0.0031(8) -0.0102(8) 0.0042(7)
O16 0.0177(7) 0.0219(8) 0.0208(8) -0.0015(7) 0.0021(6) -0.0021(6)
O17 0.0264(8) 0.0335(9) 0.0191(8) 0.0026(7) 0.0001(7) -0.0020(7)
O18 0.0246(8) 0.0274(8) 0.0223(9) 0.0050(7) -0.0035(7) 0.0000(7)
O19 0.0241(8) 0.0320(8) 0.0175(8) -0.0046(7) 0.0010(7) -0.0025(7)
O20 0.0428(10) 0.0518(11) 0.0247(9) 0.0106(9) -0.0045(9) 0.0014(10)
O21 0.0221(7) 0.0219(8) 0.0232(9) -0.0002(7) 0.0032(7) 0.0000(7)
O22 0.0308(8) 0.0232(8) 0.0190(8) 0.0047(7) -0.0024(7) -0.0047(7)
O23 0.0381(9) 0.0283(9) 0.0280(9) 0.0032(8) -0.0130(8) -0.0055(8)
O24 0.0239(8) 0.0262(8) 0.0186(8) 0.0018(7) 0.0050(7) -0.0036(7)
O25 0.0507(11) 0.0332(10) 0.0251(10) -0.0037(8) 0.0040(9) 0.0077(9)
O26 0.0245(8) 0.0196(7) 0.0243(9) 0.0011(7) 0.0006(7) 0.0003(7)
O27 0.0417(10) 0.0220(8) 0.0295(10) 0.0042(8) -0.0099(8) 0.0027(8)
O28 0.0304(8) 0.0220(8) 0.0271(9) -0.0008(7) -0.0061(7) 0.0023(7)
O29 0.0324(9) 0.0270(9) 0.0210(9) 0.0049(7) 0.0020(7) 0.0010(7)
O30 0.0612(13) 0.0474(11) 0.0325(11) -0.0003(10) 0.0107(10) 0.0176(10)
O31 0.0284(8) 0.0181(7) 0.0258(9) 0.0054(7) -0.0025(7) -0.0019(7)
O32 0.0250(8) 0.0329(9) 0.0231(9) -0.0014(8) -0.0010(7) 0.0029(7)
O33 0.0251(8) 0.0331(9) 0.0294(10) 0.0026(8) 0.0037(7) -0.0024(7)
O34 0.0289(8) 0.0280(8) 0.0292(10) 0.0101(8) -0.0054(8) -0.0002(7)
O35 0.0423(10) 0.0299(9) 0.0217(9) 0.0020(8) 0.0038(8) 0.0018(8)
C44 0.072(2) 0.053(2) 0.202(5) 0.044(3) 0.072(3) 0.011(2)
C45 0.067(2) 0.0449(17) 0.055(2) 0.0157(16) 0.0152(17) 0.0123(16)
C43 0.107(3) 0.057(2) 0.095(3) 0.022(2) 0.037(3) -0.019(2)
C46 0.103(3) 0.0326(15) 0.058(2) 0.0163(16) -0.019(2) -0.0031(19)
N1 0.0781(19) 0.0290(13) 0.0598(18) 0.0130(13) 0.0128(16) 0.0008(13)
Cu1 0.0333(2) 0.0270(2) 0.0330(2) 0.01294(19) -0.0082(2) -0.00741(19)
N2 0.162(4) 0.0209(17) 0.036(2) -0.0021(16) 0.043(2) 0.008(2)
N3 0.0286(15) 0.0356(16) 0.0432(19) 0.0082(16) -0.0072(15) -0.0034(13)
O37 0.0301(12) 0.0290(12) 0.0345(14) 0.0079(11) 0.0026(11) 0.0033(11)
O38 0.0537(19) 0.078(2) 0.088(3) -0.004(2) 0.0019(19) -0.0029(19)
Cu1' 0.0662(8) 0.0326(6) 0.0362(7) 0.0027(6) 0.0126(6) -0.0008(6)
N2' 0.108(6) 0.016(4) 0.051(5) 0.005(3) 0.037(5) 0.026(4)
N3' 0.095(6) 0.032(4) 0.049(5) -0.005(4) 0.001(5) 0.005(4)
O37' 0.056(3) 0.063(4) 0.069(4) -0.003(3) 0.005(3) 0.008(3)
O38' 0.080(4) 0.062(4) 0.077(4) 0.008(3) 0.013(3) -0.011(3)
C47 0.0575(18) 0.0341(15) 0.0396(17) 0.0047(13) -0.0046(15) 0.0041(14)
C48 0.0462(15) 0.0288(13) 0.0458(17) 0.0071(13) -0.0017(14) -0.0002(13)
C49 0.121(3) 0.0413(17) 0.045(2) 0.0096(16) 0.003(2) -0.027(2)
C50 0.138(3) 0.0481(19) 0.051(2) -0.0003(17) -0.014(2) -0.045(2)
C51 0.0460(15) 0.0398(15) 0.0391(16) 0.0031(13) -0.0062(14) -0.0109(13)
C52 0.0611(18) 0.0396(15) 0.0377(17) 0.0058(14) -0.0048(15) -0.0161(15)
C53 0.0568(18) 0.0356(14) 0.0377(16) -0.0024(13) -0.0089(14) -0.0172(13)
C54 0.0609(18) 0.0421(16) 0.0360(17) 0.0008(14) -0.0097(15) -0.0130(15)
C55 0.190(5) 0.525(12) 0.077(4) -0.076(6) -0.020(4) 0.240(6)
C56 0.140(5) 0.282(11) 0.073(4) 0.017(5) -0.041(4) -0.073(6)
C57 0.128(5) 0.098(5) 0.078(5) 0.002(4) -0.018(4) -0.013(4)
C57' 0.082(5) 0.070(5) 0.054(5) -0.006(4) 0.005(4) -0.021(4)
Cl1 0.0662(7) 0.0749(8) 0.0423(6) -0.0244(6) 0.000 0.000
O43 0.203(5) 0.099(3) 0.133(4) 0.001(3) -0.058(3) -0.050(3)
O44 0.106(3) 0.259(6) 0.058(2) -0.061(3) 0.011(2) -0.020(3)
Cl2 0.0523(9) 0.0688(11) 0.0894(14) -0.0156(11) 0.0043(10) -0.0095(9)
O39 0.093(3) 0.087(3) 0.136(4) -0.055(3) 0.004(3) -0.002(3)
O40 0.066(3) 0.101(4) 0.183(8) 0.006(5) 0.004(4) 0.004(3)
O41 0.103(4) 0.122(4) 0.140(5) -0.024(4) -0.036(4) 0.020(4)
O42 0.058(2) 0.066(3) 0.059(3) -0.002(2) 0.004(2) 0.001(2)
Cl21 0.065(2) 0.051(2) 0.077(3) -0.015(2) 0.031(2) -0.017(2)
Cl22 0.068(5) 0.105(6) 0.093(6) -0.021(5) 0.010(5) 0.010(5)
Cl23 0.0166(15) 0.070(3) 0.066(3) -0.017(2) -0.0057(17) -0.0094(17)
Cl3 0.217(2) 0.0811(14) 0.0872(13) 0.0373(11) -0.1021(13) -0.0623(15)
O45 0.095(4) 0.112(4) 0.093(4) 0.010(4) -0.010(4) -0.025(4)
O46 0.027(2) 0.217(8) 0.023(2) -0.019(3) 0.0014(18) -0.025(3)
O47 0.150(7) 0.148(7) 0.151(8) -0.016(6) -0.012(6) -0.011(6)
O48 0.079(5) 0.079(5) 0.077(5) -0.021(5) -0.008(4) 0.027(4)
O1W 0.094(2) 0.094(2) 0.128(3) 0.019(2) -0.018(2) -0.0021(19)
C1W 0.085(3) 0.087(3) 0.119(3) -0.005(3) -0.007(3) -0.003(2)
O2W 0.140(2) 0.0421(13) 0.0722(17) 0.0006(13) 0.0499(17) -0.0179(15)
O3W 0.0424(16) 0.064(2) 0.055(2) 0.0102(17) 0.000 0.000
O4W 0.0516(13) 0.0685(15) 0.0522(14) -0.0136(13) -0.0034(12) 0.0016(12)
O5W 0.0763(16) 0.0568(15) 0.0801(19) 0.0047(15) -0.0279(15) 0.0033(13)
O6W 0.0666(16) 0.0546(15) 0.103(2) 0.0010(16) -0.0313(16) -0.0028(13)
O7W 0.0643(17) 0.0553(17) 0.217(5) -0.005(2) 0.025(2) -0.0203(14)
O8W 0.0761(17) 0.0833(19) 0.0701(17) 0.0256(16) 0.0303(14) 0.0214(15)
O9W 0.0410(19) 0.071(2) 0.031(2) -0.0202(19) 0.0100(17) -0.0396(18)
O10W 0.0291(16) 0.059(2) 0.0130(16) -0.0028(16) -0.0163(13) 0.0218(17)
O11W 0.065(3) 0.050(3) 0.119(5) 0.018(3) 0.048(3) 0.007(3)
O12W 0.075(3) 0.062(3) 0.050(3) -0.004(3) -0.020(3) 0.021(3)
O13W 0.072(3) 0.060(3) 0.043(3) -0.004(2) -0.005(2) 0.008(3)
O14W 0.054(4) 0.057(4) 0.043(4) -0.035(3) 0.026(3) -0.012(3)
O15W 0.042(4) 0.049(4) 0.049(4) -0.007(3) 0.007(3) 0.004(3)
O16W 0.082(5) 0.076(5) 0.063(5) 0.014(4) -0.017(4) 0.016(4)
O17W 0.063(4) 0.047(4) 0.048(4) -0.001(4) -0.011(4) -0.013(4)
O18W 0.047(4) 0.069(5) 0.064(5) 0.006(4) 0.018(4) -0.002(4)
O19W 0.059(5) 0.104(6) 0.064(5) -0.032(4) -0.011(4) 0.004(4)

loop_
_atom_type_symbol
_atom_type_description
_atom_type_scat_dispersion_real
_atom_type_scat_dispersion_imag
_atom_type_scat_source
C C 0.0033 0.0016 'International Tables Vol C Tables 4.2.6.8 and 6.1.1.4'
H H 0.0000 0.0000 'International Tables Vol C Tables 4.2.6.8 and 6.1.1.4'
N N 0.0061 0.0033 'International Tables Vol C Tables 4.2.6.8 and 6.1.1.4'
O O 0.0106 0.0060 'International Tables Vol C Tables 4.2.6.8 and 6.1.1.4'
Cl Cl 0.1484 0.1585 'International Tables Vol C Tables 4.2.6.8 and 6.1.1.4'
Cu Cu 0.3201 1.2651 'International Tables Vol C Tables 4.2.6.8 and 6.1.1.4'

loop_
_geom_angle_atom_site_label_1
_geom_angle_atom_site_label_2
_geom_angle_atom_site_label_3
_geom_angle
_geom_angle_site_symmetry_1
_geom_angle_site_symmetry_3
_geom_angle_publ_flag
O1 C1 C2 108.35(19) . . ?
O1 C1 C5 108.8(2) . . ?
C2 C1 C5 111.7(2) . . ?
O2 C2 C3 109.8(2) . . ?
O2 C2 C1 109.54(19) . . ?
C3 C2 C1 109.1(2) . . ?
O3 C3 C2 111.2(2) . . ?
O3 C3 C4 110.78(19) . . ?
C2 C3 C4 109.2(2) . . ?
O4 C4 O6 111.71(18) . . ?
O4 C4 C3 110.85(19) . . ?
O6 C4 C3 107.40(18) . . ?
O4 C5 C6 106.93(19) . . ?
O4 C5 C1 111.40(19) . . ?
C6 C5 C1 112.6(2) . . ?
O5 C6 C5 111.3(2) . . ?
O6 C7 C8 108.6(2) . . ?
O6 C7 C11 109.8(2) . . ?
C8 C7 C11 109.9(2) . . ?
O7 C8 C7 110.8(2) . . ?
O7 C8 C9 109.5(2) . . ?
C7 C8 C9 109.4(2) . . ?
O8 C9 C8 112.3(2) . . ?
O8 C9 C10 111.1(2) . . ?
C8 C9 C10 109.6(2) . . ?
O9 C10 O11 110.2(2) . . ?
O9 C10 C9 111.2(2) . . ?
O11 C10 C9 107.2(2) . . ?
O9 C11 C12 107.3(2) . . ?
O9 C11 C7 108.8(2) . . ?
C12 C11 C7 112.1(2) . . ?
O11 C13 C17 109.12(19) . . ?
O11 C13 C14 106.16(19) . . ?
C17 C13 C14 111.6(2) . . ?
O12 C14 C15 109.99(19) . . ?
O12 C14 C13 109.02(19) . . ?
C15 C14 C13 107.87(19) . . ?
O13 C15 C16 110.74(19) . . ?
O13 C15 C14 110.53(19) . . ?
C16 C15 C14 109.28(19) . . ?
O14 C16 O16 111.28(18) . . ?
O14 C16 C15 110.37(19) . . ?
O16 C16 C15 108.23(19) . . ?
O14 C17 C13 110.48(19) . . ?
O14 C17 C18 106.3(2) . . ?
C13 C17 C18 112.9(2) . . ?
O15 C18 C17 111.6(2) . . ?
O16 C19 C23 109.28(19) . . ?
O16 C19 C20 107.63(19) . . ?
C23 C19 C20 110.8(2) . . ?
O17 C20 C21 110.3(2) . . ?
O17 C20 C19 109.78(19) . . ?
C21 C20 C19 109.3(2) . . ?
O18 C21 C20 112.0(2) . . ?
O18 C21 C22 109.96(19) . . ?
C20 C21 C22 109.8(2) . . ?
O19 C22 O21 110.90(19) . . ?
O19 C22 C21 110.56(19) . . ?
O21 C22 C21 107.7(2) . . ?
O19 C23 C24 107.3(2) . . ?
O19 C23 C19 110.50(19) . . ?
C24 C23 C19 111.5(2) . . ?
O20 C24 C23 112.5(2) . . ?
O21 C25 C26 107.32(19) . . ?
O21 C25 C29 109.40(19) . . ?
C26 C25 C29 111.41(19) . . ?
O22 C26 C25 109.53(19) . . ?
O22 C26 C27 109.62(19) . . ?
C25 C26 C27 107.96(19) . . ?
O23 C27 C28 110.3(2) . . ?
O23 C27 C26 111.5(2) . . ?
C28 C27 C26 109.1(2) . . ?
O24 C28 O26 111.3(2) . . ?
O24 C28 C27 109.9(2) . . ?
O26 C28 C27 107.6(2) . . ?
O24 C29 C30 106.38(19) . . ?
O24 C29 C25 110.24(19) . . ?
C30 C29 C25 112.3(2) . . ?
O25 C30 C29 109.7(2) . . ?
O26 C31 C32 108.80(19) . . ?
O26 C31 C35 107.96(18) . . ?
C32 C31 C35 110.56(19) . . ?
O27 C32 C31 110.10(19) . . ?
O27 C32 C33 109.2(2) . . ?
C31 C32 C33 109.9(2) . . ?
O28 C33 C32 112.4(2) . . ?
O28 C33 C34 111.3(2) . . ?
C32 C33 C34 108.5(2) . . ?
O29 C34 O31 111.4(2) . . ?
O29 C34 C33 111.3(2) . . ?
O31 C34 C33 108.3(2) . . ?
O29 C35 C36 105.7(2) . . ?
O29 C35 C31 110.18(19) . . ?
C36 C35 C31 112.6(2) . . ?
O30 C36 C35 112.5(2) . . ?
O31 C37 C38 107.36(19) . . ?
O31 C37 C41 108.61(19) . . ?
C38 C37 C41 111.4(2) . . ?
O32 C38 C37 109.31(19) . . ?
O32 C38 C39 110.5(2) . . ?
C37 C38 C39 107.6(2) . . ?
O33 C39 C40 111.8(2) . . ?
O33 C39 C38 110.5(2) . . ?
C40 C39 C38 109.5(2) . . ?
O34 C40 O1 111.0(2) . . ?
O34 C40 C39 111.4(2) . . ?
O1 C40 C39 107.2(2) . . ?
O34 C41 C42 107.0(2) . . ?
O34 C41 C37 110.22(19) . . ?
C42 C41 C37 113.4(2) . . ?
O35 C42 C41 109.8(2) . . ?
C40 O1 C1 118.96(18) . . ?
C4 O4 C5 114.02(18) . . ?
C4 O6 C7 117.81(17) . . ?
C10 O9 C11 114.2(2) . . ?
C11 C12 O10 109.9(3) . . ?
C10 O11 C13 117.56(18) . . ?
C16 O14 C17 113.35(18) . . ?
C16 O16 C19 117.74(17) . . ?
C22 O19 C23 114.74(18) . . ?
C22 O21 C25 117.64(18) . . ?
C28 O24 C29 115.30(18) . . ?
C28 O26 C31 117.54(18) . . ?
C34 O29 C35 114.15(18) . . ?
C34 O31 C37 117.40(18) . . ?
C40 O34 C41 114.63(19) . . ?
C43 C44 N1 101.6(3) . . ?
N1 C45 C46 110.0(3) . . ?
N2' C43 N2 16.8(3) . . ?
N2' C43 C44 122.2(4) . . ?
N2 C43 C44 111.9(4) . . ?
N3 C46 C45 113.7(3) . . ?
N3 C46 N3' 33.6(4) . . ?
C45 C46 N3' 87.3(4) . . ?
C47 N1 C45 115.6(3) . . ?
C47 N1 C44 109.6(3) . . ?
C45 N1 C44 111.2(3) . . ?
C47 N1 Cu1' 125.8(2) . . ?
C45 N1 Cu1' 100.6(2) . . ?
C44 N1 Cu1' 91.3(3) . . ?
C47 N1 Cu1 103.8(2) . . ?
C45 N1 Cu1 103.2(2) . . ?
C44 N1 Cu1 113.1(3) . . ?
Cu1' N1 Cu1 25.56(6) . . ?
O37 Cu1 N3 95.49(12) . . ?
O37 Cu1 N2 95.75(14) . . ?
N3 Cu1 N2 157.68(18) . . ?
O37 Cu1 N1 176.83(11) . . ?
N3 Cu1 N1 87.56(12) . . ?
N2 Cu1 N1 81.09(14) . . ?
O37 Cu1 O38 80.79(13) . . ?
N3 Cu1 O38 82.10(14) . . ?
N2 Cu1 O38 80.75(17) . . ?
N1 Cu1 O38 98.81(13) . . ?
C43 N2 Cu1 116.9(3) . . ?
C46 N3 Cu1 106.8(2) . . ?
N1 Cu1' O37' 173.1(3) . . ?
N1 Cu1' N3' 81.3(2) . . ?
O37' Cu1' N3' 96.2(3) . . ?
N1 Cu1' N2' 90.6(2) . . ?
O37' Cu1' N2' 93.3(3) . . ?
N3' Cu1' N2' 164.5(4) . . ?
N1 Cu1' O38' 98.3(3) . . ?
O37' Cu1' O38' 88.1(3) . . ?
N3' Cu1' O38' 90.0(4) . . ?
N2' Cu1' O38' 78.0(3) . . ?
C43 N2' Cu1' 91.6(3) . . ?
C46 N3' Cu1' 113.9(4) . . ?
N1 C47 C48 116.1(3) . . ?
C53 C48 C49 116.7(3) . . ?
C53 C48 C47 121.9(3) . . ?
C49 C48 C47 121.4(3) . . ?
C50 C49 C48 119.7(3) . . ?
C51 C50 C49 123.3(4) . . ?
C50 C51 C52 116.7(3) . . ?
C50 C51 C54 121.2(3) . . ?
C52 C51 C54 122.1(3) . . ?
C51 C52 C53 122.1(3) . . ?
C48 C53 C52 121.5(3) . . ?
C55 C54 C57' 87.3(6) . . ?
C55 C54 C56 108.4(6) . . ?
C57' C54 C56 128.3(6) . . ?
C55 C54 C57 125.9(6) . . ?
C57' C54 C57 44.4(6) . . ?
C56 C54 C57 91.7(6) . . ?
C55 C54 C51 107.1(4) . . ?
C57' C54 C51 111.5(5) . . ?
C56 C54 C51 110.0(4) . . ?
C57 C54 C51 112.0(4) . . ?
O43 Cl1 O43 118.9(5) 4_565 . ?
O43 Cl1 O44 104.0(3) 4_565 4_565 ?
O43 Cl1 O44 112.0(4) . 4_565 ?
O43 Cl1 O44 112.0(4) 4_565 . ?
O43 Cl1 O44 104.0(3) . . ?
O44 Cl1 O44 105.4(4) 4_565 . ?
O39 Cl2 O41 101.9(4) . . ?
O39 Cl2 O42 120.2(4) . . ?
O41 Cl2 O42 113.1(4) . . ?
O39 Cl2 O40 100.5(4) . . ?
O41 Cl2 O40 111.4(5) . . ?
O42 Cl2 O40 109.0(3) . . ?
O41' Cl21 O42' 159.5(10) . . ?
O39' Cl22 O40' 156.2(12) . . ?
O45 Cl3 O48 109.1(6) . . ?
O45 Cl3 O47 94.8(5) . . ?
O48 Cl3 O47 86.3(7) . . ?
O45 Cl3 O46 99.2(4) . . ?
O48 Cl3 O46 108.5(6) . . ?
O47 Cl3 O46 154.7(6) . . ?

loop_
_geom_bond_atom_site_label_1
_geom_bond_atom_site_label_2
_geom_bond_distance
_geom_bond_site_symmetry_2
_geom_bond_publ_flag
C1 O1 1.441(3) . ?
C1 C2 1.523(4) . ?
C1 C5 1.524(4) . ?
C2 O2 1.434(3) . ?
C2 C3 1.507(3) . ?
C3 O3 1.422(3) . ?
C3 C4 1.526(3) . ?
C4 O4 1.401(3) . ?
C4 O6 1.414(3) . ?
C5 O4 1.439(3) . ?
C5 C6 1.516(4) . ?
C6 O5 1.438(3) . ?
C7 O6 1.415(3) . ?
C7 C8 1.508(4) . ?
C7 C11 1.529(4) . ?
C8 O7 1.435(3) . ?
C8 C9 1.525(3) . ?
C9 O8 1.407(3) . ?
C9 C10 1.530(4) . ?
C10 O9 1.407(3) . ?
C10 O11 1.424(3) . ?
C11 O9 1.448(3) . ?
C11 C12 1.518(4) . ?
C13 O11 1.439(3) . ?
C13 C17 1.526(4) . ?
C13 C14 1.528(3) . ?
C14 O12 1.418(3) . ?
C14 C15 1.521(3) . ?
C15 O13 1.428(3) . ?
C15 C16 1.515(3) . ?
C16 O14 1.414(3) . ?
C16 O16 1.420(3) . ?
C17 O14 1.442(3) . ?
C17 C18 1.528(4) . ?
C18 O15 1.434(3) . ?
C19 O16 1.428(3) . ?
C19 C23 1.523(3) . ?
C19 C20 1.527(3) . ?
C20 O17 1.434(3) . ?
C20 C21 1.516(3) . ?
C21 O18 1.412(3) . ?
C21 C22 1.538(4) . ?
C22 O19 1.406(3) . ?
C22 O21 1.413(3) . ?
C23 O19 1.445(3) . ?
C23 C24 1.503(4) . ?
C24 O20 1.417(3) . ?
C25 O21 1.433(3) . ?
C25 C26 1.510(3) . ?
C25 C29 1.529(3) . ?
C26 O22 1.419(3) . ?
C26 C27 1.526(3) . ?
C27 O23 1.418(3) . ?
C27 C28 1.522(4) . ?
C28 O24 1.400(3) . ?
C28 O26 1.415(3) . ?
C29 O24 1.446(3) . ?
C29 C30 1.519(4) . ?
C30 O25 1.435(3) . ?
C31 O26 1.434(3) . ?
C31 C32 1.510(3) . ?
C31 C35 1.546(3) . ?
C32 O27 1.435(3) . ?
C32 C33 1.522(3) . ?
C33 O28 1.397(3) . ?
C33 C34 1.533(4) . ?
C34 O29 1.403(3) . ?
C34 O31 1.411(3) . ?
C35 O29 1.443(3) . ?
C35 C36 1.499(4) . ?
C36 O30 1.407(4) . ?
C37 O31 1.442(3) . ?
C37 C38 1.515(4) . ?
C37 C41 1.532(4) . ?
C38 O32 1.416(3) . ?
C38 C39 1.521(3) . ?
C39 O33 1.409(3) . ?
C39 C40 1.513(4) . ?
C40 O34 1.395(3) . ?
C40 O1 1.423(3) . ?
C41 O34 1.457(3) . ?
C41 C42 1.507(4) . ?
C42 O35 1.419(3) . ?
C12 O10 1.541(5) . ?
C44 C43 1.626(6) . ?
C44 N1 1.627(6) . ?
C45 N1 1.487(4) . ?
C45 C46 1.504(6) . ?
C43 N2' 1.504(7) . ?
C43 N2 1.530(5) . ?
C46 N3 1.493(4) . ?
C46 N3' 1.531(7) . ?
N1 C47 1.450(5) . ?
N1 Cu1' 1.952(3) . ?
N1 Cu1 2.143(3) . ?
Cu1 O37 1.962(3) . ?
Cu1 N3 1.992(3) . ?
Cu1 N2 2.046(4) . ?
Cu1 O38 2.649(4) . ?
Cu1' O37' 1.982(7) . ?
Cu1' N3' 2.014(7) . ?
Cu1' N2' 2.035(6) . ?
Cu1' O38' 2.426(8) . ?
C47 C48 1.511(5) . ?
C48 C53 1.384(4) . ?
C48 C49 1.410(5) . ?
C49 C50 1.388(6) . ?
C50 C51 1.364(5) . ?
C51 C52 1.370(5) . ?
C51 C54 1.546(5) . ?
C52 C53 1.385(5) . ?
C54 C55 1.497(8) . ?
C54 C57' 1.524(9) . ?
C54 C56 1.527(7) . ?
C54 C57 1.548(8) . ?
Cl1 O43 1.337(5) 4_565 ?
Cl1 O43 1.337(5) . ?
Cl1 O44 1.423(4) 4_565 ?
Cl1 O44 1.423(4) . ?
Cl2 O39 1.375(6) . ?
Cl2 O41 1.381(7) . ?
Cl2 O42 1.416(5) . ?
Cl2 O40 1.417(7) . ?
Cl21 O41' 1.375(10) . ?
Cl21 O42' 1.390(13) . ?
Cl22 O39' 1.354(14) . ?
Cl22 O40' 1.410(11) . ?
Cl3 O45 1.442(6) . ?
Cl3 O48 1.506(7) . ?
Cl3 O47 1.520(8) . ?
Cl3 O46 1.585(5) . ?
O1W C1W 1.600(7) . ?
